data_4336740
loop_
_publ_author_name
'Klaus Pokorny'
'Matthias Schmeisser'
'Frank Hampel'
'Achim Zahl'
'Ralph Puchta'
'Rudi van Eldik'

_publ_contact_author_name
;
;
_publ_section_title
;
 Coordination of Terpyridine to Li+ in Two Different Ionic Liquids
;
_journal_name_full 'Inorganic Chemistry'
_journal_page_first 13167
_journal_page_last 13178
_journal_paper_doi 10.1021/ic4020724
_journal_volume 52
_journal_year 2013
_chemical_formula_moiety 'C30 H22 Cl2 Li2 N6 O8'
_chemical_formula_sum 'C30 H22 Cl2 Li2 N6 O8'
_chemical_formula_weight 679.32
_chemical_name_systematic
;
 ? 
;
_space_group_crystal_system triclinic
_space_group_IT_number 2
_space_group_name_Hall '-P 1'
_space_group_name_H-M_alt 'P -1'
_symmetry_space_group_name_Hall '-P 1'
_symmetry_space_group_name_H-M 'P -1'
_atom_sites_solution_hydrogens geom
_atom_sites_solution_primary direct
_atom_sites_solution_secondary difmap
_audit_creation_date 2012-05-08
_audit_creation_method
;
  Olex2 1.2
  (compiled 2012.05.04 svn.r2321, GUI svn.r4222)
;
_cell_angle_alpha 103.254(8)
_cell_angle_beta 108.437(8)
_cell_angle_gamma 108.812(9)
_cell_formula_units_Z 1
_cell_length_a 8.6325(7)
_cell_length_b 9.6777(11)
_cell_length_c 10.5904(9)
_cell_measurement_reflns_used 2008
_cell_measurement_temperature 173.00(10)
_cell_measurement_theta_max 24.9995
_cell_measurement_theta_min 3.3385
_cell_volume 738.47(15)
_computing_cell_refinement
;
CrysAlisPro, Agilent Technologies,
Version 1.171.35.21 (release 20-01-2012 CrysAlis171 .NET)
(compiled Jan 23 2012,18:06:46)
;
_computing_data_collection
;
CrysAlisPro, Agilent Technologies,
Version 1.171.35.21 (release 20-01-2012 CrysAlis171 .NET)
(compiled Jan 23 2012,18:06:46)
;
_computing_data_reduction
;
CrysAlisPro, Agilent Technologies,
Version 1.171.35.21 (release 20-01-2012 CrysAlis171 .NET)
(compiled Jan 23 2012,18:06:46)
;
_computing_molecular_graphics
;
O. V. Dolomanov, L. J. Bourhis, R. J. Gildea, J. A. K. Howard and H. Puschmann,
OLEX2: a complete structure solution, refinement and analysis program.
J. Appl. Cryst. (2009). 42, 339-341.
;
_computing_publication_material
;
O. V. Dolomanov, L. J. Bourhis, R. J. Gildea, J. A. K. Howard and H. Puschmann,
OLEX2: a complete structure solution, refinement and analysis program.
J. Appl. Cryst. (2009). 42, 339-341.
;
_computing_structure_refinement
;
SHELXL, G.M. Sheldrick, Acta Cryst.
(2008). A64, 112-122
;
_computing_structure_solution 'J. Appl. Cryst. (2007). 40, 609-613'
_diffrn_ambient_temperature 173.00(10)
_diffrn_detector_area_resol_mean 10.6144
_diffrn_measured_fraction_theta_full 0.995
_diffrn_measured_fraction_theta_max 0.995
_diffrn_measurement_details
;
  1 omega    3.00  107.00   1.0000    7.9700
omega____ theta____ kappa____ phi______ frames
    -       21.8076   57.0000   60.0000 104

  2 omega   -5.00   99.00   1.0000    7.9700
omega____ theta____ kappa____ phi______ frames
    -       21.8076   57.0000 -180.0000 104

  3 omega  -21.00   83.00   1.0000    7.9700
omega____ theta____ kappa____ phi______ frames
    -       21.8076   77.0000  -60.0000 104
;
_diffrn_measurement_device_type 'SuperNova, Dual, Cu at zero, Atlas'
_diffrn_measurement_method '\w scans'
_diffrn_orient_matrix_UB_11 -0.0178299000
_diffrn_orient_matrix_UB_12 -0.0747345000
_diffrn_orient_matrix_UB_13 0.0054523000
_diffrn_orient_matrix_UB_21 -0.0506745000
_diffrn_orient_matrix_UB_22 -0.0366910000
_diffrn_orient_matrix_UB_23 -0.0753319000
_diffrn_orient_matrix_UB_31 0.0793444000
_diffrn_orient_matrix_UB_32 0.0028030000
_diffrn_orient_matrix_UB_33 -0.0080407000
_diffrn_radiation_monochromator mirror
_diffrn_radiation_type 'Mo K\a'
_diffrn_radiation_wavelength 0.7107
_diffrn_reflns_av_R_equivalents 0.0189
_diffrn_reflns_av_unetI/netI 0.0488
_diffrn_reflns_limit_h_max 5
_diffrn_reflns_limit_h_min -10
_diffrn_reflns_limit_k_max 11
_diffrn_reflns_limit_k_min -11
_diffrn_reflns_limit_l_max 12
_diffrn_reflns_limit_l_min -11
_diffrn_reflns_number 3692
_diffrn_reflns_theta_full 25.05
_diffrn_reflns_theta_max 25.05
_diffrn_reflns_theta_min 3.35
_diffrn_source 'SuperNova (Mo) x-ray Source'
_exptl_absorpt_coefficient_mu 0.284
_exptl_absorpt_correction_T_max 0.990
_exptl_absorpt_correction_T_min 0.956
_exptl_absorpt_correction_type analytical
_exptl_absorpt_process_details
;
CrysAlisPro, Agilent Technologies,
Version 1.171.35.21 (release 20-01-2012 CrysAlis171 .NET)
(compiled Jan 23 2012,18:06:46)
Analytical numeric absorption correction using a multifaceted crystal
            model based on expressions derived by R.C. Clark & J.S. Reid.
(Clark, R. C. & Reid, J. S. (1995). Acta Cryst. A51, 887-897)
;
_exptl_crystal_colour 'clear light colourless'
_exptl_crystal_colour_lustre clear
_exptl_crystal_colour_modifier light
_exptl_crystal_colour_primary colourless
_exptl_crystal_density_diffrn 1.528
_exptl_crystal_description block
_exptl_crystal_F_000 348
_exptl_crystal_recrystallization_method 'crystallized from [emim]ClO4'
_exptl_crystal_size_max 0.3412
_exptl_crystal_size_mid 0.2438
_exptl_crystal_size_min 0.0664
_refine_diff_density_max 0.493
_refine_diff_density_min -0.388
_refine_diff_density_rms 0.053
_refine_ls_extinction_method none
_refine_ls_goodness_of_fit_ref 1.043
_refine_ls_hydrogen_treatment mixed
_refine_ls_matrix_type full
_refine_ls_number_parameters 217
_refine_ls_number_reflns 2600
_refine_ls_number_restraints 0
_refine_ls_restrained_S_all 1.043
_refine_ls_R_factor_all 0.0557
_refine_ls_R_factor_gt 0.0427
_refine_ls_shift/su_max 0.000
_refine_ls_shift/su_mean 0.000
_refine_ls_structure_factor_coef Fsqd
_refine_ls_weighting_details 'calc w=1/[\s^2^(Fo^2^)+(0.0424P)^2^+0.2806P] where P=(Fo^2^+2Fc^2^)/3'
_refine_ls_weighting_scheme calc
_refine_ls_wR_factor_gt 0.0986
_refine_ls_wR_factor_ref 0.1132
_reflns_number_gt 2084
_reflns_number_total 2600
_reflns_threshold_expression >2sigma(I)
_cod_data_source_file ic4020724_si_001.cif
_cod_data_source_block ac_ms01
_cod_original_cell_volume 738.47(12)
_cod_database_code 4336740
_chemical_oxdiff_formula 'C30 H22 Cl Li N6 O4'
_reflns_odcompleteness_completeness 99.39
_reflns_odcompleteness_iscentric 1
_reflns_odcompleteness_theta 25.01

loop_
_space_group_symop_id
_space_group_symop_operation_xyz
1 'x, y, z'
2 '-x, -y, -z'

loop_
_atom_site_label
_atom_site_type_symbol
_atom_site_fract_x
_atom_site_fract_y
_atom_site_fract_z
_atom_site_U_iso_or_equiv
_atom_site_adp_type
_atom_site_occupancy
_atom_site_symmetry_multiplicity
_atom_site_calc_flag
_atom_site_refinement_flags
Li1 Li 0.9701(6) 0.8416(5) 0.6159(4) 0.0355(10) Uani 1 1 d .
C12 C 0.7104(3) 0.9195(3) 0.7512(3) 0.0355(6) Uani 1 1 d .
H12 H 0.6766 0.9569 0.6785 0.043 Uiso 1 1 calc R
C13 C 0.6359(3) 0.9319(3) 0.8494(3) 0.0385(6) Uani 1 1 d .
H13 H 0.5561 0.9782 0.8437 0.046 Uiso 1 1 calc R
C14 C 0.6835(3) 0.8737(3) 0.9552(3) 0.0397(6) Uani 1 1 d .
H14 H 0.6354 0.8796 1.0223 0.048 Uiso 1 1 calc R
C15 C 0.8029(3) 0.8067(3) 0.9612(3) 0.0367(6) Uani 1 1 d .
H15 H 0.8354 0.7660 1.0317 0.044 Uiso 1 1 calc R
C16 C 0.8740(3) 0.8005(3) 0.8604(2) 0.0299(6) Uani 1 1 d .
C22 C 1.0047(3) 0.7316(3) 0.8585(2) 0.0305(6) Uani 1 1 d .
C23 C 1.0793(3) 0.6765(3) 0.9620(3) 0.0380(6) Uani 1 1 d .
H23 H 1.0485 0.6809 1.0390 0.046 Uiso 1 1 calc R
C24 C 1.1991(4) 0.6154(3) 0.9482(3) 0.0424(7) Uani 1 1 d .
H24 H 1.2520 0.5799 1.0171 0.051 Uiso 1 1 calc R
C25 C 1.2405(3) 0.6068(3) 0.8322(3) 0.0401(6) Uani 1 1 d .
H25 H 1.3191 0.5635 0.8205 0.048 Uiso 1 1 calc R
C26 C 1.1623(3) 0.6645(3) 0.7328(3) 0.0313(6) Uani 1 1 d .
C32 C 1.1978(3) 0.6643(3) 0.6037(2) 0.0310(6) Uani 1 1 d .
C33 C 1.3004(3) 0.5925(3) 0.5639(3) 0.0422(7) Uani 1 1 d .
H33 H 1.3461 0.5378 0.6154 0.051 Uiso 1 1 calc R
C34 C 1.3329(4) 0.6044(3) 0.4462(3) 0.0460(7) Uani 1 1 d .
H34 H 1.4023 0.5587 0.4183 0.055 Uiso 1 1 calc R
C35 C 1.2622(3) 0.6838(3) 0.3708(3) 0.0438(7) Uani 1 1 d .
H35 H 1.2841 0.6943 0.2922 0.053 Uiso 1 1 calc R
C36 C 1.1576(4) 0.7479(3) 0.4143(3) 0.0404(6) Uani 1 1 d .
H36 H 1.1073 0.7996 0.3615 0.048 Uiso 1 1 calc R
N11 N 0.8279(3) 0.8568(2) 0.7554(2) 0.0309(5) Uani 1 1 d .
N21 N 1.0485(3) 0.7265(2) 0.74713(19) 0.0291(5) Uani 1 1 d .
N31 N 1.1247(3) 0.7396(2) 0.5286(2) 0.0340(5) Uani 1 1 d .
O1 O 0.7491(3) 0.7945(3) 0.4424(2) 0.0731(8) Uani 1 1 d .
O2 O 0.6265(3) 0.6766(2) 0.1959(2) 0.0715(7) Uani 1 1 d .
O3 O 0.8742(2) 0.9224(2) 0.31136(18) 0.0394(5) Uani 1 1 d .
O4 O 0.5885(3) 0.8933(3) 0.2951(3) 0.0690(7) Uani 1 1 d .
Cl1 Cl 0.70964(8) 0.82243(7) 0.31237(6) 0.0322(2) Uani 1 1 d .

loop_
_atom_site_aniso_label
_atom_site_aniso_U_11
_atom_site_aniso_U_22
_atom_site_aniso_U_33
_atom_site_aniso_U_23
_atom_site_aniso_U_13
_atom_site_aniso_U_12
Li1 0.035(2) 0.044(2) 0.032(2) 0.0204(19) 0.0155(19) 0.016(2)
C12 0.0317(14) 0.0381(14) 0.0334(13) 0.0161(12) 0.0116(11) 0.0111(12)
C13 0.0316(14) 0.0376(15) 0.0397(15) 0.0076(12) 0.0157(12) 0.0112(12)
C14 0.0385(15) 0.0458(16) 0.0307(13) 0.0100(12) 0.0182(12) 0.0126(13)
C15 0.0396(15) 0.0433(15) 0.0268(13) 0.0150(12) 0.0157(12) 0.0144(12)
C16 0.0287(13) 0.0285(12) 0.0217(12) 0.0069(10) 0.0075(10) 0.0045(10)
C22 0.0282(13) 0.0271(12) 0.0241(12) 0.0080(10) 0.0072(10) 0.0027(10)
C23 0.0386(15) 0.0386(15) 0.0300(13) 0.0177(12) 0.0109(12) 0.0088(12)
C24 0.0386(16) 0.0415(16) 0.0423(16) 0.0238(13) 0.0084(13) 0.0142(13)
C25 0.0330(15) 0.0378(15) 0.0467(16) 0.0178(13) 0.0118(12) 0.0153(12)
C26 0.0260(13) 0.0258(12) 0.0346(13) 0.0107(10) 0.0093(11) 0.0059(10)
C32 0.0228(13) 0.0248(12) 0.0346(13) 0.0059(11) 0.0096(11) 0.0036(10)
C33 0.0341(15) 0.0384(15) 0.0474(16) 0.0101(13) 0.0136(13) 0.0153(12)
C34 0.0344(15) 0.0498(17) 0.0474(16) 0.0041(14) 0.0199(13) 0.0175(13)
C35 0.0344(15) 0.0505(17) 0.0412(15) 0.0106(13) 0.0215(13) 0.0108(13)
C36 0.0429(16) 0.0453(16) 0.0402(15) 0.0203(13) 0.0236(13) 0.0182(13)
N11 0.0266(11) 0.0352(11) 0.0274(10) 0.0137(9) 0.0106(9) 0.0086(9)
N21 0.0256(11) 0.0273(10) 0.0275(10) 0.0100(9) 0.0094(9) 0.0052(9)
N31 0.0346(12) 0.0351(12) 0.0364(11) 0.0156(10) 0.0192(10) 0.0137(10)
O1 0.0414(12) 0.122(2) 0.0483(12) 0.0586(14) 0.0130(10) 0.0131(13)
O2 0.0774(16) 0.0395(12) 0.0602(14) 0.0005(10) 0.0169(12) 0.0056(11)
O3 0.0372(10) 0.0419(10) 0.0468(11) 0.0219(9) 0.0249(9) 0.0150(8)
O4 0.0471(13) 0.0624(14) 0.122(2) 0.0477(14) 0.0429(13) 0.0357(11)
Cl1 0.0306(4) 0.0350(4) 0.0308(3) 0.0167(3) 0.0109(3) 0.0129(3)

loop_
_atom_type_symbol
_atom_type_description
_atom_type_scat_dispersion_real
_atom_type_scat_dispersion_imag
_atom_type_scat_source
C C 0.0033 0.0016 'International Tables Vol C Tables 4.2.6.8 and 6.1.1.4'
H H 0.0000 0.0000 'International Tables Vol C Tables 4.2.6.8 and 6.1.1.4'
Li Li -0.0003 0.0001 'International Tables Vol C Tables 4.2.6.8 and 6.1.1.4'
N N 0.0061 0.0033 'International Tables Vol C Tables 4.2.6.8 and 6.1.1.4'
O O 0.0106 0.0060 'International Tables Vol C Tables 4.2.6.8 and 6.1.1.4'
Cl Cl 0.1484 0.1585 'International Tables Vol C Tables 4.2.6.8 and 6.1.1.4'

loop_
_exptl_crystal_face_index_h
_exptl_crystal_face_index_k
_exptl_crystal_face_index_l
_exptl_crystal_face_perp_dist
_exptl_oxdiff_crystal_face_indexfrac_h
_exptl_oxdiff_crystal_face_indexfrac_k
_exptl_oxdiff_crystal_face_indexfrac_l
_exptl_oxdiff_crystal_face_x
_exptl_oxdiff_crystal_face_y
_exptl_oxdiff_crystal_face_z
-12 0 8 0.1038 -12.0000 0.0000 8.0000 0.2576 0.0054 -1.0165
2 -13 7 0.1727 2.0000 -13.0000 7.0000 0.9741 -0.1517 0.0660
-1 13 -2 0.1625 -1.0000 13.0000 -2.0000 -0.9646 -0.2756 -0.0268
-2 1 14 0.0358 -2.0000 1.0000 14.0000 0.0373 -0.9900 -0.2685
12 -1 -7 0.1006 12.0000 -1.0000 -7.0000 -0.1774 -0.0441 1.0056
-2 -12 5 0.1585 -2.0000 -12.0000 5.0000 0.9597 0.1650 -0.2325
11 -5 2 0.1391 11.0000 -5.0000 2.0000 0.1884 -0.5246 0.8427
5 2 -15 0.0405 5.0000 2.0000 -15.0000 -0.3204 0.8032 0.5229
7 -13 -2 0.1774 7.0000 -13.0000 -2.0000 0.8358 0.2729 0.5351
-7 13 2 0.1774 -7.0000 13.0000 2.0000 -0.8358 -0.2729 -0.5351
-5 -2 15 0.0419 -5.0000 -2.0000 15.0000 0.3204 -0.8032 -0.5229
5 1 -15 0.0441 5.0000 1.0000 -15.0000 -0.2457 0.8399 0.5201
-5 -1 15 0.0441 -5.0000 -1.0000 15.0000 0.2457 -0.8399 -0.5201
3 -6 -11 0.0938 3.0000 -6.0000 -11.0000 0.3349 0.8968 0.3097
-3 6 11 0.0938 -3.0000 6.0000 11.0000 -0.3349 -0.8968 -0.3097
5 0 -14 0.0332 5.0000 -0.0000 -14.0000 -0.1655 0.8013 0.5093
-5 0 14 0.0332 -5.0000 0.0000 14.0000 0.1655 -0.8013 -0.5093
11 -4 0 0.1187 11.0000 -4.0000 -0.0000 0.1028 -0.4107 0.8616
-11 4 0 0.1187 -11.0000 4.0000 0.0000 -0.1028 0.4107 -0.8616

loop_
_geom_angle_atom_site_label_1
_geom_angle_atom_site_label_2
_geom_angle_atom_site_label_3
_geom_angle
_geom_angle_site_symmetry_1
_geom_angle_site_symmetry_3
N21 Li1 N11 75.48(15) . .
N21 Li1 N31 75.88(16) . .
N31 Li1 N11 150.5(2) . .
O1 Li1 N11 91.77(18) . .
O1 Li1 N21 136.7(2) . .
O1 Li1 N31 104.4(2) . .
O1 Li1 O3 105.9(2) . 2_776
O3 Li1 N11 95.93(18) 2_776 .
O3 Li1 N21 116.4(2) 2_776 .
O3 Li1 N31 102.87(19) 2_776 .
N11 C12 C13 123.7(2) . .
C14 C13 C12 118.0(2) . .
C13 C14 C15 119.6(2) . .
C14 C15 C16 119.1(2) . .
C15 C16 C22 123.1(2) . .
N11 C16 C15 122.0(2) . .
N11 C16 C22 114.9(2) . .
C23 C22 C16 124.4(2) . .
N21 C22 C16 114.4(2) . .
N21 C22 C23 121.2(2) . .
C24 C23 C22 118.8(2) . .
C23 C24 C25 119.9(2) . .
C24 C25 C26 118.6(3) . .
C25 C26 C32 123.9(2) . .
N21 C26 C25 121.7(2) . .
N21 C26 C32 114.4(2) . .
C33 C32 C26 122.7(2) . .
N31 C32 C26 115.2(2) . .
N31 C32 C33 122.1(2) . .
C34 C33 C32 118.6(3) . .
C35 C34 C33 119.6(3) . .
C34 C35 C36 118.4(3) . .
N31 C36 C35 123.4(3) . .
C12 N11 Li1 127.9(2) . .
C12 N11 C16 117.7(2) . .
C16 N11 Li1 114.4(2) . .
C22 N21 Li1 120.0(2) . .
C26 N21 Li1 119.68(19) . .
C26 N21 C22 119.7(2) . .
C32 N31 Li1 114.27(19) . .
C36 N31 Li1 128.0(2) . .
C36 N31 C32 117.7(2) . .
Cl1 O1 Li1 137.62(18) . .
Cl1 O3 Li1 136.50(16) . 2_776
O1 Cl1 O3 109.91(12) . .
O2 Cl1 O1 108.90(15) . .
O2 Cl1 O3 109.37(13) . .
O4 Cl1 O1 110.83(15) . .
O4 Cl1 O2 108.11(15) . .
O4 Cl1 O3 109.69(12) . .

loop_
_geom_bond_atom_site_label_1
_geom_bond_atom_site_label_2
_geom_bond_distance
_geom_bond_site_symmetry_2
Li1 N11 2.208(4) .
Li1 N21 2.057(5) .
Li1 N31 2.197(5) .
Li1 O1 2.015(5) .
Li1 O3 2.043(5) 2_776
C12 C13 1.387(3) .
C12 N11 1.333(3) .
C13 C14 1.374(4) .
C14 C15 1.377(4) .
C15 C16 1.389(3) .
C16 C22 1.487(3) .
C16 N11 1.352(3) .
C22 C23 1.394(3) .
C22 N21 1.343(3) .
C23 C24 1.375(4) .
C24 C25 1.376(4) .
C25 C26 1.393(4) .
C26 C32 1.492(3) .
C26 N21 1.335(3) .
C32 C33 1.394(3) .
C32 N31 1.345(3) .
C33 C34 1.382(4) .
C34 C35 1.370(4) .
C35 C36 1.380(4) .
C36 N31 1.341(3) .
O1 Cl1 1.4209(19) .
O2 Cl1 1.420(2) .
O3 Li1 2.043(5) 2_776
O3 Cl1 1.4428(17) .
O4 Cl1 1.413(2) .
